data_4021386
loop_
_publ_author_name
'Bernardo Masci'
'Stefano Levi Mortera'
'Daniela Persiani'
'Pierre Thu\'ery'

_publ_contact_author 'P. Thu\'ery'
_publ_contact_author_address
;
      CEA/Saclay, SCM (CNRS URA 331)
      B\^at. 125
      91191 Gif-sur-Yvette
      France
;
_publ_contact_author_email thuery@drecam.cea.fr
_publ_contact_author_fax '33 1 69 08 66 40'
_publ_contact_author_phone '33 01 69 08 63 29'
_publ_section_title
;
 Methyl Ether Derivatives of p-tert-Butyl[3.1.3.1]homooxacalixarene.
 Formation, Structure, and Complexes with
 Quaternary Ammonium Ions
;
_journal_name_full 'Journal of Organic Chemistry'
_journal_page_first 504
_journal_page_last 511
_journal_paper_doi 10.1021/jo051922t
_journal_volume 71
_journal_year 2006
_chemical_formula_sum 'C49.5 H69 Cl3 O7.5'
_chemical_formula_weight 890.40
_space_group_IT_number 2
_symmetry_cell_setting triclinic
_symmetry_space_group_name_Hall '-P 1'
_symmetry_space_group_name_H-M 'P -1'
_atom_sites_solution_hydrogens geom
_atom_sites_solution_primary direct
_atom_sites_solution_secondary difmap
_audit_creation_method SHELXL-97
_cell_angle_alpha 61.890(2)
_cell_angle_beta 87.258(2)
_cell_angle_gamma 89.082(2)
_cell_formula_units_Z 4
_cell_length_a 13.5059(5)
_cell_length_b 20.4824(7)
_cell_length_c 20.9212(9)
_cell_measurement_reflns_used 161520
_cell_measurement_temperature 100(2)
_cell_measurement_theta_max 25.68
_cell_measurement_theta_min 2.92
_cell_volume 5098.9(4)
_computing_cell_refinement 'DENZO-SMN (Otwinowski & Minor, 1997)'
_computing_data_collection 'Kappa-CCD software (Nonius B.V., 1998)'
_computing_data_reduction 'DENZO-SMN (Otwinowski & Minor, 1997)'
_computing_molecular_graphics 'SHELXTL (Sheldrick, 1999)'
_computing_publication_material 'SHELXTL (Sheldrick, 1999); PLATON (Spek, 2003)'
_computing_structure_refinement 'SHELXL-97 (Sheldrick, 1997)'
_computing_structure_solution 'SHELXS-97 (Sheldrick, 1997)'
_diffrn_ambient_temperature 100(2)
_diffrn_measured_fraction_theta_full 0.988
_diffrn_measured_fraction_theta_max 0.988
_diffrn_measurement_device_type 'Nonius Kappa-CCD area-detector diffractometer'
_diffrn_measurement_method 'two \f and three \w scans with 2\% steps'
_diffrn_radiation_monochromator graphite
_diffrn_radiation_source 'fine-focus sealed tube'
_diffrn_radiation_type MoK\a
_diffrn_radiation_wavelength 0.71073
_diffrn_reflns_av_R_equivalents 0.0682
_diffrn_reflns_av_sigmaI/netI 0.0390
_diffrn_reflns_limit_h_max 16
_diffrn_reflns_limit_h_min 0
_diffrn_reflns_limit_k_max 24
_diffrn_reflns_limit_k_min -24
_diffrn_reflns_limit_l_max 25
_diffrn_reflns_limit_l_min -25
_diffrn_reflns_number 161520
_diffrn_reflns_theta_full 25.68
_diffrn_reflns_theta_max 25.68
_diffrn_reflns_theta_min 2.92
_diffrn_standards_decay_% 0
_diffrn_standards_interval_time 0
_exptl_absorpt_coefficient_mu 0.227
_exptl_absorpt_correction_type none
_exptl_crystal_colour colourless
_exptl_crystal_density_diffrn 1.160
_exptl_crystal_density_meas ?
_exptl_crystal_description parallelepiped
_exptl_crystal_F_000 1908
_exptl_crystal_size_max 0.24
_exptl_crystal_size_mid 0.20
_exptl_crystal_size_min 0.15
_refine_diff_density_max 1.653
_refine_diff_density_min -0.881
_refine_diff_density_rms 0.082
_refine_ls_extinction_method none
_refine_ls_goodness_of_fit_ref 1.049
_refine_ls_hydrogen_treatment constr
_refine_ls_matrix_type full
_refine_ls_number_parameters 1250
_refine_ls_number_reflns 19139
_refine_ls_number_restraints 102
_refine_ls_restrained_S_all 1.073
_refine_ls_R_factor_all 0.1165
_refine_ls_R_factor_gt 0.0907
_refine_ls_shift/su_max 0.002
_refine_ls_shift/su_mean 0.000
_refine_ls_structure_factor_coef Fsqd
_refine_ls_weighting_details 'calc w=1/[\s^2^(Fo^2^)+(0.1335P)^2^+10.0774P] where P=(Fo^2^+2Fc^2^)/3'
_refine_ls_weighting_scheme calc
_refine_ls_wR_factor_gt 0.2398
_refine_ls_wR_factor_ref 0.2598
_reflns_number_gt 14125
_reflns_number_total 19139
_reflns_threshold_expression >2sigma(I)
_cod_data_source_file jo051922tsi20050914_124544.cif
_cod_original_formula_sum 'C49.50 H69 Cl3 O7.50'
_cod_database_code 4021386

loop_
_symmetry_equiv_pos_as_xyz
'x, y, z'
'-x, -y, -z'

loop_
_atom_site_label
_atom_site_type_symbol
_atom_site_fract_x
_atom_site_fract_y
_atom_site_fract_z
_atom_site_U_iso_or_equiv
_atom_site_adp_type
_atom_site_occupancy
_atom_site_symmetry_multiplicity
_atom_site_calc_flag
_atom_site_refinement_flags
_atom_site_disorder_assembly
_atom_site_disorder_group
O1A O 0.0992(2) 0.62588(15) 0.24945(14) 0.0330(6) Uani 1 1 d . . .
O2A O -0.01903(18) 0.43223(15) 0.44214(14) 0.0300(6) Uani 1 1 d . . .
O3A O 0.00762(18) 0.33226(13) 0.34851(13) 0.0258(5) Uani 1 1 d . . .
O4A O 0.02677(18) 0.37168(14) 0.21086(13) 0.0269(5) Uani 1 1 d . . .
H4A H 0.0413 0.3695 0.2524 0.032 Uiso 1 1 d R . .
O5A O 0.00790(19) 0.51911(14) 0.11256(13) 0.0283(5) Uani 1 1 d . . .
H5A H 0.0093 0.4749 0.1360 0.034 Uiso 1 1 d R . .
O6A O -0.09832(19) 0.63809(14) 0.13466(13) 0.0293(6) Uani 1 1 d . . .
O1B O -0.0937(2) 0.14251(17) 0.12237(14) 0.0374(7) Uani 1 1 d . . .
O2B O 0.0206(2) -0.05472(18) 0.12054(16) 0.0390(7) Uani 1 1 d . . .
O3B O -0.0268(2) -0.16195(15) 0.30515(15) 0.0343(6) Uani 1 1 d . . .
O4B O -0.03418(18) -0.12173(14) 0.40740(15) 0.0299(6) Uani 1 1 d . . .
H4B H -0.0517 -0.1300 0.3719 0.036 Uiso 1 1 d R . .
O5B O -0.0016(2) 0.02818(14) 0.36328(14) 0.0308(6) Uani 1 1 d . . .
H5B H -0.0182 -0.0170 0.3809 0.037 Uiso 1 1 d R . .
O6B O 0.10433(19) 0.14905(14) 0.23203(13) 0.0290(6) Uani 1 1 d . . .
C1A C -0.0743(3) 0.6578(2) 0.2367(2) 0.0293(8) Uani 1 1 d . . .
C1B C 0.0827(3) 0.1683(2) 0.11186(19) 0.0301(8) Uani 1 1 d . . .
C2A C 0.0063(3) 0.6271(2) 0.2799(2) 0.0301(8) Uani 1 1 d . . .
C2B C 0.0010(3) 0.1404(2) 0.09450(19) 0.0321(9) Uani 1 1 d . . .
C3A C -0.0035(3) 0.5996(2) 0.3553(2) 0.0296(8) Uani 1 1 d . . .
C3B C 0.0102(3) 0.1113(2) 0.0452(2) 0.0340(9) Uani 1 1 d . . .
C4A C -0.0959(3) 0.6036(2) 0.3854(2) 0.0293(8) Uani 1 1 d . . .
H4C H -0.1024 0.5864 0.4352 0.035 Uiso 1 1 calc R . .
C4B C 0.1037(3) 0.1123(2) 0.0138(2) 0.0352(9) Uani 1 1 d . . .
H4D H 0.1103 0.0948 -0.0199 0.042 Uiso 1 1 calc R . .
C5A C -0.1797(3) 0.6322(2) 0.3443(2) 0.0310(8) Uani 1 1 d . . .
C5B C 0.1886(3) 0.1385(2) 0.0310(2) 0.0337(9) Uani 1 1 d . . .
C6A C -0.1664(3) 0.6594(2) 0.2694(2) 0.0309(8) Uani 1 1 d . . .
H6A H -0.2204 0.6792 0.2405 0.037 Uiso 1 1 calc R . .
C6B C 0.1758(3) 0.1661(2) 0.08028(19) 0.0315(8) Uani 1 1 d . . .
H6B H 0.2310 0.1836 0.0927 0.038 Uiso 1 1 calc R . .
C7A C -0.2798(3) 0.6346(2) 0.3813(2) 0.0348(9) Uani 1 1 d . . .
C7B C 0.2903(3) 0.1356(2) -0.0038(2) 0.0389(10) Uani 1 1 d . . .
C8A C -0.2686(3) 0.6784(3) 0.4235(2) 0.0439(11) Uani 1 1 d . . .
H8A1 H -0.2468 0.7280 0.3906 0.066 Uiso 1 1 calc R . .
H8A2 H -0.2208 0.6547 0.4598 0.066 Uiso 1 1 calc R . .
H8A3 H -0.3314 0.6800 0.4463 0.066 Uiso 1 1 calc R . .
C8B C 0.3718(3) 0.1715(3) 0.0176(3) 0.0491(12) Uani 1 1 d . . .
H8B1 H 0.4341 0.1678 -0.0045 0.074 Uiso 1 1 calc R . .
H8B2 H 0.3760 0.1465 0.0694 0.074 Uiso 1 1 calc R . .
H8B3 H 0.3564 0.2227 0.0014 0.074 Uiso 1 1 calc R . .
C9A C -0.3130(3) 0.5552(3) 0.4343(2) 0.0418(10) Uani 1 1 d . . .
H9A1 H -0.3743 0.5563 0.4590 0.063 Uiso 1 1 calc R . .
H9A2 H -0.2633 0.5315 0.4692 0.063 Uiso 1 1 calc R . .
H9A3 H -0.3223 0.5281 0.4081 0.063 Uiso 1 1 calc R . .
C9B C 0.3162(4) 0.0539(3) 0.0210(3) 0.0498(12) Uani 1 1 d . . .
H9B1 H 0.2691 0.0327 0.0030 0.075 Uiso 1 1 calc R . .
H9B2 H 0.3141 0.0272 0.0731 0.075 Uiso 1 1 calc R . .
H9B3 H 0.3816 0.0509 0.0024 0.075 Uiso 1 1 calc R . .
C10A C -0.3602(3) 0.6710(3) 0.3265(2) 0.0454(11) Uani 1 1 d . . .
H10A H -0.3408 0.7210 0.2931 0.068 Uiso 1 1 calc R . .
H10B H -0.4215 0.6712 0.3517 0.068 Uiso 1 1 calc R . .
H10C H -0.3688 0.6438 0.3003 0.068 Uiso 1 1 calc R . .
C10B C 0.2870(3) 0.1766(3) -0.0868(2) 0.0454(11) Uani 1 1 d . . .
H10D H 0.2366 0.1548 -0.1018 0.068 Uiso 1 1 calc R . .
H10E H 0.3502 0.1728 -0.1078 0.068 Uiso 1 1 calc R . .
H10F H 0.2721 0.2278 -0.1026 0.068 Uiso 1 1 calc R . .
C11A C 0.0851(3) 0.5664(2) 0.4025(2) 0.0297(8) Uani 1 1 d . . .
H11A H 0.1350 0.6047 0.3892 0.036 Uiso 1 1 calc R . .
H11B H 0.0640 0.5498 0.4528 0.036 Uiso 1 1 calc R . .
C11B C -0.0780(3) 0.0787(3) 0.0281(2) 0.0391(10) Uani 1 1 d . . .
H11C H -0.0563 0.0611 -0.0059 0.047 Uiso 1 1 calc R . .
H11D H -0.1260 0.1176 0.0044 0.047 Uiso 1 1 calc R . .
C12A C 0.1314(3) 0.5018(2) 0.39570(19) 0.0258(7) Uani 1 1 d . . .
C12B C -0.1287(3) 0.0156(2) 0.0937(2) 0.0357(9) Uani 1 1 d . . .
C13A C 0.0756(3) 0.4387(2) 0.41132(19) 0.0256(7) Uani 1 1 d . . .
C13B C -0.0767(3) -0.0477(2) 0.1395(2) 0.0335(9) Uani 1 1 d . . .
C14A C 0.1172(3) 0.3816(2) 0.40032(18) 0.0253(7) Uani 1 1 d . . .
C14B C -0.1247(3) -0.1049(2) 0.2008(2) 0.0343(9) Uani 1 1 d . . .
C15A C 0.2158(3) 0.3885(2) 0.37382(18) 0.0264(7) Uani 1 1 d . . .
H15A H 0.2431 0.3510 0.3655 0.032 Uiso 1 1 calc R . .
C15B C -0.2246(3) -0.0979(2) 0.2160(2) 0.0358(9) Uani 1 1 d . . .
H15B H -0.2560 -0.1357 0.2570 0.043 Uiso 1 1 calc R . .
C16A C 0.2738(3) 0.4494(2) 0.35960(19) 0.0279(8) Uani 1 1 d . . .
C16B C -0.2793(3) -0.0356(3) 0.1711(2) 0.0370(9) Uani 1 1 d . A .
C17A C 0.2296(3) 0.5051(2) 0.37084(19) 0.0288(8) Uani 1 1 d . . .
H17A H 0.2673 0.5466 0.3613 0.035 Uiso 1 1 calc R . .
C17B C -0.2295(3) 0.0193(3) 0.1110(2) 0.0366(9) Uani 1 1 d . . .
H17B H -0.2648 0.0610 0.0804 0.044 Uiso 1 1 calc R . .
C18A C 0.3816(3) 0.4584(2) 0.3297(2) 0.0369(9) Uani 1 1 d . . .
C18B C -0.3890(3) -0.0283(3) 0.1903(2) 0.0403(10) Uani 1 1 d . . .
C19A C 0.3874(4) 0.5232(3) 0.2525(3) 0.0572(13) Uani 1 1 d . . .
H19A H 0.3640 0.5673 0.2533 0.086 Uiso 1 1 calc R . .
H19B H 0.3470 0.5124 0.2220 0.086 Uiso 1 1 calc R . .
H19C H 0.4549 0.5304 0.2338 0.086 Uiso 1 1 calc R . .
C19B C -0.4314(8) -0.0974(7) 0.2589(7) 0.051(3) Uani 0.411(9) 1 d P A 1
H19D H -0.4957 -0.0861 0.2726 0.076 Uiso 0.411(9) 1 calc PR A 1
H19E H -0.3878 -0.1106 0.2980 0.076 Uiso 0.411(9) 1 calc PR A 1
H19F H -0.4369 -0.1380 0.2484 0.076 Uiso 0.411(9) 1 calc PR A 1
C20B C -0.4509(8) -0.0182(7) 0.1277(7) 0.050(3) Uani 0.411(9) 1 d PU A 1
H20A H -0.4295 -0.0525 0.1107 0.075 Uiso 0.411(9) 1 calc PR A 1
H20B H -0.4428 0.0314 0.0890 0.075 Uiso 0.411(9) 1 calc PR A 1
H20C H -0.5194 -0.0273 0.1438 0.075 Uiso 0.411(9) 1 calc PR A 1
C21B C -0.3974(10) 0.0365(8) 0.2047(8) 0.056(3) Uani 0.411(9) 1 d PU A 1
H21A H -0.4617 0.0361 0.2265 0.083 Uiso 0.411(9) 1 calc PR A 1
H21B H -0.3886 0.0814 0.1599 0.083 Uiso 0.411(9) 1 calc PR A 1
H21C H -0.3473 0.0334 0.2370 0.083 Uiso 0.411(9) 1 calc PR A 1
C19C C -0.4485(6) -0.0918(6) 0.1944(7) 0.064(3) Uani 0.589(9) 1 d P A 2
H19G H -0.5149 -0.0901 0.2121 0.096 Uiso 0.589(9) 1 calc PR A 2
H19H H -0.4185 -0.1377 0.2268 0.096 Uiso 0.589(9) 1 calc PR A 2
H19I H -0.4502 -0.0881 0.1470 0.096 Uiso 0.589(9) 1 calc PR A 2
C20C C -0.4366(6) 0.0445(5) 0.1319(5) 0.054(2) Uani 0.589(9) 1 d P A 2
H20G H -0.5043 0.0473 0.1466 0.080 Uiso 0.589(9) 1 calc PR A 2
H20H H -0.4344 0.0442 0.0861 0.080 Uiso 0.589(9) 1 calc PR A 2
H20I H -0.4003 0.0866 0.1272 0.080 Uiso 0.589(9) 1 calc PR A 2
C21C C -0.3944(7) -0.0237(7) 0.2612(5) 0.062(3) Uani 0.589(9) 1 d P A 2
H21D H -0.3588 0.0194 0.2546 0.093 Uiso 0.589(9) 1 calc PR A 2
H21E H -0.3652 -0.0672 0.2986 0.093 Uiso 0.589(9) 1 calc PR A 2
H21F H -0.4624 -0.0205 0.2749 0.093 Uiso 0.589(9) 1 calc PR A 2
C20A C 0.4190(4) 0.3890(3) 0.3262(3) 0.0607(14) Uani 1 1 d . . .
H20D H 0.4861 0.3970 0.3066 0.091 Uiso 1 1 calc R . .
H20E H 0.3778 0.3790 0.2956 0.091 Uiso 1 1 calc R . .
H20F H 0.4165 0.3476 0.3741 0.091 Uiso 1 1 calc R . .
C21A C 0.4482(3) 0.4741(4) 0.3784(3) 0.0694(18) Uani 1 1 d . . .
H21G H 0.4280 0.5194 0.3782 0.104 Uiso 1 1 calc R . .
H21H H 0.5159 0.4787 0.3605 0.104 Uiso 1 1 calc R . .
H21I H 0.4424 0.4341 0.4271 0.104 Uiso 1 1 calc R . .
C22A C 0.0574(3) 0.3149(2) 0.41408(19) 0.0275(8) Uani 1 1 d . . .
H22A H 0.1003 0.2726 0.4265 0.033 Uiso 1 1 calc R . .
H22B H 0.0093 0.3031 0.4540 0.033 Uiso 1 1 calc R . .
C22B C -0.0717(3) -0.1740(2) 0.2505(2) 0.0359(9) Uani 1 1 d . . .
H22C H -0.1182 -0.2151 0.2732 0.043 Uiso 1 1 calc R . .
H22D H -0.0212 -0.1859 0.2232 0.043 Uiso 1 1 calc R . .
C23A C -0.0567(3) 0.27383(19) 0.35753(19) 0.0260(7) Uani 1 1 d . . .
H23A H -0.1060 0.2647 0.3961 0.031 Uiso 1 1 calc R . .
H23B H -0.0187 0.2289 0.3715 0.031 Uiso 1 1 calc R . .
C23B C 0.0253(3) -0.2260(2) 0.3552(2) 0.0350(9) Uani 1 1 d . . .
H23C H 0.0651 -0.2462 0.3289 0.042 Uiso 1 1 calc R . .
H23D H -0.0216 -0.2637 0.3878 0.042 Uiso 1 1 calc R . .
C24A C -0.1081(3) 0.29274(19) 0.28843(19) 0.0236(7) Uani 1 1 d . . .
C24B C 0.0909(3) -0.2035(2) 0.3978(2) 0.0299(8) Uani 1 1 d . . .
C25A C -0.0652(3) 0.33837(19) 0.21957(19) 0.0237(7) Uani 1 1 d . . .
C25B C 0.0583(3) -0.15385(19) 0.42315(19) 0.0260(7) Uani 1 1 d . . .
C26A C -0.1123(3) 0.35035(19) 0.15762(19) 0.0245(7) Uani 1 1 d . . .
C26B C 0.1176(3) -0.13681(19) 0.46545(18) 0.0261(7) Uani 1 1 d . . .
C27A C -0.2021(3) 0.3147(2) 0.1651(2) 0.0274(8) Uani 1 1 d . . .
H27A H -0.2331 0.3221 0.1234 0.033 Uiso 1 1 calc R . .
C27B C 0.2115(3) -0.1690(2) 0.48129(19) 0.0277(8) Uani 1 1 d . . .
H27B H 0.2522 -0.1570 0.5089 0.033 Uiso 1 1 calc R . .
C28A C -0.2475(3) 0.2683(2) 0.2325(2) 0.0280(8) Uani 1 1 d . . .
C28B C 0.2461(3) -0.2185(2) 0.4571(2) 0.0327(8) Uani 1 1 d . B .
C29A C -0.1991(3) 0.2594(2) 0.2934(2) 0.0278(8) Uani 1 1 d . . .
H29A H -0.2288 0.2301 0.3391 0.033 Uiso 1 1 calc R . .
C29B C 0.1844(3) -0.2341(2) 0.4151(2) 0.0331(8) Uani 1 1 d . . .
H29B H 0.2063 -0.2664 0.3978 0.040 Uiso 1 1 calc R . .
C30A C -0.3488(3) 0.2305(2) 0.2404(2) 0.0343(9) Uani 1 1 d . . .
C30B C 0.3490(3) -0.2539(3) 0.4752(3) 0.0448(11) Uani 1 1 d . . .
C31A C -0.4308(3) 0.2756(3) 0.2542(3) 0.0449(11) Uani 1 1 d . . .
H31A H -0.4182 0.2787 0.2975 0.067 Uiso 1 1 calc R . .
H31B H -0.4937 0.2518 0.2601 0.067 Uiso 1 1 calc R . .
H31C H -0.4319 0.3245 0.2138 0.067 Uiso 1 1 calc R . .
C31B C 0.3578(9) -0.2895(7) 0.5628(6) 0.062(3) Uani 0.500(11) 1 d PU B 5
H31D H 0.3084 -0.3276 0.5871 0.093 Uiso 0.500(11) 1 calc PR B 5
H31E H 0.3477 -0.2516 0.5770 0.093 Uiso 0.500(11) 1 calc PR B 5
H31F H 0.4225 -0.3104 0.5759 0.093 Uiso 0.500(11) 1 calc PR B 5
C32B C 0.4282(8) -0.2042(6) 0.4379(7) 0.057(3) Uani 0.500(11) 1 d PU B 5
H32A H 0.4900 -0.2299 0.4519 0.085 Uiso 0.500(11) 1 calc PR B 5
H32B H 0.4262 -0.1644 0.4499 0.085 Uiso 0.500(11) 1 calc PR B 5
H32C H 0.4224 -0.1847 0.3866 0.085 Uiso 0.500(11) 1 calc PR B 5
C33B C 0.3580(8) -0.3252(6) 0.4658(8) 0.052(3) Uani 0.500(11) 1 d P B 5
H33A H 0.4203 -0.3487 0.4831 0.078 Uiso 0.500(11) 1 calc PR B 5
H33B H 0.3543 -0.3120 0.4154 0.078 Uiso 0.500(11) 1 calc PR B 5
H33C H 0.3048 -0.3588 0.4931 0.078 Uiso 0.500(11) 1 calc PR B 5
C31C C 0.4066(8) -0.2260(7) 0.5183(8) 0.067(4) Uani 0.500(11) 1 d P B 6
H31G H 0.4735 -0.2437 0.5222 0.101 Uiso 0.500(11) 1 calc PR B 6
H31H H 0.3757 -0.2440 0.5659 0.101 Uiso 0.500(11) 1 calc PR B 6
H31I H 0.4070 -0.1729 0.4939 0.101 Uiso 0.500(11) 1 calc PR B 6
C32C C 0.4112(9) -0.2196(7) 0.3955(7) 0.067(4) Uani 0.500(11) 1 d PU B 6
H32D H 0.4153 -0.1667 0.3746 0.100 Uiso 0.500(11) 1 calc PR B 6
H32E H 0.3775 -0.2326 0.3636 0.100 Uiso 0.500(11) 1 calc PR B 6
H32F H 0.4769 -0.2398 0.4022 0.100 Uiso 0.500(11) 1 calc PR B 6
C33C C 0.3452(10) -0.3328(7) 0.5088(9) 0.064(3) Uani 0.500(11) 1 d PU B 6
H33D H 0.3236 -0.3480 0.4748 0.095 Uiso 0.500(11) 1 calc PR B 6
H33E H 0.2996 -0.3512 0.5503 0.095 Uiso 0.500(11) 1 calc PR B 6
H33F H 0.4100 -0.3523 0.5241 0.095 Uiso 0.500(11) 1 calc PR B 6
C32A C -0.3701(4) 0.2257(3) 0.1715(3) 0.0516(12) Uani 1 1 d . . .
H32G H -0.3767 0.2746 0.1319 0.077 Uiso 1 1 calc R . .
H32H H -0.4305 0.1984 0.1791 0.077 Uiso 1 1 calc R . .
H32I H -0.3165 0.2009 0.1602 0.077 Uiso 1 1 calc R . .
C33A C -0.3505(3) 0.1516(2) 0.3049(2) 0.0389(9) Uani 1 1 d . . .
H33G H -0.2949 0.1244 0.2997 0.058 Uiso 1 1 calc R . .
H33H H -0.4109 0.1271 0.3059 0.058 Uiso 1 1 calc R . .
H33I H -0.3467 0.1543 0.3493 0.058 Uiso 1 1 calc R . .
C34A C -0.0679(3) 0.40227(19) 0.08234(18) 0.0256(7) Uani 1 1 d . . .
H34A H 0.0035 0.4042 0.0848 0.031 Uiso 1 1 calc R . .
H34B H -0.0812 0.3824 0.0497 0.031 Uiso 1 1 calc R . .
C34B C 0.0797(3) -0.0879(2) 0.49813(19) 0.0285(8) Uani 1 1 d . . .
H34C H 0.0078 -0.0878 0.4991 0.034 Uiso 1 1 calc R . .
H34D H 0.0995 -0.1094 0.5479 0.034 Uiso 1 1 calc R . .
C35A C -0.1086(3) 0.4804(2) 0.05143(18) 0.0262(7) Uani 1 1 d . . .
C35B C 0.1167(3) -0.00816(19) 0.45782(18) 0.0254(7) Uani 1 1 d . . .
C36A C -0.0708(3) 0.5324(2) 0.06945(18) 0.0253(7) Uani 1 1 d . . .
C36B C 0.0762(3) 0.0436(2) 0.39319(19) 0.0252(7) Uani 1 1 d . . .
C37A C -0.1115(3) 0.6034(2) 0.04137(19) 0.0272(8) Uani 1 1 d . . .
C37B C 0.1143(3) 0.1161(2) 0.35709(19) 0.0266(8) Uani 1 1 d . . .
C38A C -0.1901(3) 0.6214(2) -0.00505(19) 0.0310(8) Uani 1 1 d . . .
H38A H -0.2174 0.6684 -0.0232 0.037 Uiso 1 1 calc R . .
C38B C 0.1909(3) 0.1357(2) 0.3868(2) 0.0289(8) Uani 1 1 d . . .
H38B H 0.2155 0.1839 0.3624 0.035 Uiso 1 1 calc R . .
C39A C -0.2290(3) 0.5716(2) -0.0251(2) 0.0321(8) Uani 1 1 d . C .
C39B C 0.2324(3) 0.0859(2) 0.4518(2) 0.0287(8) Uani 1 1 d . . .
C40A C -0.1862(3) 0.5013(2) 0.00413(19) 0.0302(8) Uani 1 1 d . . .
H40A H -0.2106 0.4670 -0.0086 0.036 Uiso 1 1 calc R . .
C40B C 0.1933(3) 0.0143(2) 0.4857(2) 0.0296(8) Uani 1 1 d . . .
H40B H 0.2194 -0.0202 0.5290 0.036 Uiso 1 1 calc R . .
C41A C -0.3152(3) 0.5931(3) -0.0769(2) 0.0402(10) Uani 1 1 d . . .
C41B C 0.3181(3) 0.1100(2) 0.4823(2) 0.0370(9) Uani 1 1 d . . .
C42A C -0.2837(6) 0.6555(6) -0.1520(4) 0.058(3) Uani 0.621(9) 1 d P C 3
H42A H -0.2263 0.6406 -0.1706 0.087 Uiso 0.621(9) 1 calc PR C 3
H42B H -0.2682 0.6991 -0.1482 0.087 Uiso 0.621(9) 1 calc PR C 3
H42C H -0.3369 0.6660 -0.1842 0.087 Uiso 0.621(9) 1 calc PR C 3
C43A C -0.3534(7) 0.5271(5) -0.0881(6) 0.065(3) Uani 0.621(9) 1 d P C 3
H43A H -0.4042 0.5445 -0.1229 0.097 Uiso 0.621(9) 1 calc PR C 3
H43B H -0.3801 0.4887 -0.0428 0.097 Uiso 0.621(9) 1 calc PR C 3
H43C H -0.2993 0.5079 -0.1056 0.097 Uiso 0.621(9) 1 calc PR C 3
C44A C -0.4054(6) 0.6176(6) -0.0469(5) 0.063(3) Uani 0.621(9) 1 d P C 3
H44A H -0.3895 0.6622 -0.0451 0.094 Uiso 0.621(9) 1 calc PR C 3
H44B H -0.4235 0.5794 0.0010 0.094 Uiso 0.621(9) 1 calc PR C 3
H44C H -0.4598 0.6266 -0.0779 0.094 Uiso 0.621(9) 1 calc PR C 3
C42C C -0.2763(9) 0.5924(9) -0.1445(6) 0.047(3) Uani 0.379(9) 1 d P C 4
H42D H -0.2549 0.5434 -0.1332 0.070 Uiso 0.379(9) 1 calc PR C 4
H42E H -0.2214 0.6262 -0.1651 0.070 Uiso 0.379(9) 1 calc PR C 4
H42F H -0.3278 0.6072 -0.1786 0.070 Uiso 0.379(9) 1 calc PR C 4
C43C C -0.3995(10) 0.5434(9) -0.0361(8) 0.060(4) Uani 0.379(9) 1 d PU C 4
H43D H -0.4518 0.5510 -0.0684 0.090 Uiso 0.379(9) 1 calc PR C 4
H43E H -0.4233 0.5540 0.0019 0.090 Uiso 0.379(9) 1 calc PR C 4
H43F H -0.3782 0.4929 -0.0155 0.090 Uiso 0.379(9) 1 calc PR C 4
C44C C -0.3490(10) 0.6740(8) -0.0968(8) 0.053(4) Uani 0.379(9) 1 d PU C 4
H44D H -0.4037 0.6873 -0.1281 0.079 Uiso 0.379(9) 1 calc PR C 4
H44E H -0.2948 0.7078 -0.1212 0.079 Uiso 0.379(9) 1 calc PR C 4
H44F H -0.3690 0.6764 -0.0533 0.079 Uiso 0.379(9) 1 calc PR C 4
C42B C 0.3640(5) 0.0464(4) 0.5447(4) 0.0835(19) Uani 1 1 d U . .
H42G H 0.4175 0.0642 0.5611 0.125 Uiso 1 1 calc R . .
H42H H 0.3888 0.0114 0.5296 0.125 Uiso 1 1 calc R . .
H42I H 0.3150 0.0228 0.5836 0.125 Uiso 1 1 calc R . .
C43B C 0.2824(4) 0.1680(3) 0.5030(4) 0.0648(15) Uani 1 1 d . . .
H43G H 0.2289 0.1481 0.5389 0.097 Uiso 1 1 calc R . .
H43H H 0.2598 0.2104 0.4608 0.097 Uiso 1 1 calc R . .
H43I H 0.3359 0.1824 0.5224 0.097 Uiso 1 1 calc R . .
C44B C 0.4010(5) 0.1467(5) 0.4222(4) 0.087(2) Uani 1 1 d U . .
H44G H 0.4536 0.1632 0.4405 0.131 Uiso 1 1 calc R . .
H44H H 0.3745 0.1882 0.3811 0.131 Uiso 1 1 calc R . .
H44I H 0.4264 0.1113 0.4078 0.131 Uiso 1 1 calc R . .
C45A C -0.0699(3) 0.6590(2) 0.06045(19) 0.0295(8) Uani 1 1 d . . .
H45A H 0.0018 0.6606 0.0541 0.035 Uiso 1 1 calc R . .
H45B H -0.0952 0.7079 0.0289 0.035 Uiso 1 1 calc R . .
C45B C 0.0733(3) 0.1708(2) 0.28580(19) 0.0283(8) Uani 1 1 d . . .
H45C H 0.0015 0.1712 0.2902 0.034 Uiso 1 1 calc R . .
H45D H 0.0978 0.2201 0.2718 0.034 Uiso 1 1 calc R . .
C46A C -0.0636(3) 0.6907(2) 0.1558(2) 0.0314(8) Uani 1 1 d . . .
H46A H -0.1020 0.7358 0.1332 0.038 Uiso 1 1 calc R . .
H46B H 0.0054 0.7030 0.1398 0.038 Uiso 1 1 calc R . .
C46B C 0.0727(3) 0.2021(2) 0.1619(2) 0.0336(9) Uani 1 1 d . . .
H46C H 0.1133 0.2466 0.1431 0.040 Uiso 1 1 calc R . .
H46D H 0.0043 0.2156 0.1655 0.040 Uiso 1 1 calc R . .
C47A C 0.1083(3) 0.5754(2) 0.2187(2) 0.0370(9) Uani 1 1 d . . .
H47A H 0.1105 0.5254 0.2571 0.056 Uiso 1 1 calc R . .
H47B H 0.1681 0.5864 0.1887 0.056 Uiso 1 1 calc R . .
H47C H 0.0523 0.5810 0.1900 0.056 Uiso 1 1 calc R . .
C47B C -0.1088(3) 0.0961(3) 0.1991(2) 0.0408(10) Uani 1 1 d . . .
H47D H -0.1300 0.0478 0.2084 0.061 Uiso 1 1 calc R . .
H47E H -0.1587 0.1173 0.2178 0.061 Uiso 1 1 calc R . .
H47F H -0.0479 0.0921 0.2225 0.061 Uiso 1 1 calc R . .
C48A C -0.1000(3) 0.4384(2) 0.3970(2) 0.0359(9) Uani 1 1 d . . .
H48A H -0.0840 0.4752 0.3479 0.054 Uiso 1 1 calc R . .
H48B H -0.1590 0.4526 0.4146 0.054 Uiso 1 1 calc R . .
H48C H -0.1108 0.3916 0.3983 0.054 Uiso 1 1 calc R . .
C48B C 0.0945(3) -0.0465(3) 0.1640(2) 0.0436(10) Uani 1 1 d . . .
H48D H 0.0791 -0.0043 0.1709 0.065 Uiso 1 1 calc R . .
H48E H 0.1585 -0.0397 0.1396 0.065 Uiso 1 1 calc R . .
H48F H 0.0949 -0.0902 0.2103 0.065 Uiso 1 1 calc R . .
Cl1 Cl 0.34108(16) 0.52652(9) 0.83969(9) 0.0836(6) Uani 1 1 d U . .
Cl2 Cl 0.28959(11) 0.50461(9) 0.71979(8) 0.0689(4) Uani 1 1 d . . .
Cl3 Cl 0.36286(10) 0.38318(7) 0.84813(8) 0.0614(4) Uani 1 1 d . . .
Cl4 Cl 0.28698(12) -0.00463(10) 0.24003(12) 0.0820(5) Uani 1 1 d U . .
Cl5 Cl 0.37542(15) -0.00581(8) 0.36313(7) 0.0771(5) Uani 1 1 d U . .
Cl6 Cl 0.36282(9) 0.13030(7) 0.23133(7) 0.0540(3) Uani 1 1 d . . .
C1 C 0.2926(3) 0.4640(3) 0.8148(3) 0.0457(11) Uani 1 1 d . . .
H1 H 0.2246 0.4512 0.8355 0.055 Uiso 1 1 calc R . .
C2 C 0.3049(3) 0.0455(3) 0.2877(3) 0.0508(12) Uani 1 1 d . . .
H2 H 0.2400 0.0550 0.3046 0.061 Uiso 1 1 calc R . .
O1 O -0.2426(3) 0.2669(2) -0.2167(3) 0.0795(12) Uani 1 1 d U . .
O2 O -0.2175(5) 0.2536(4) 0.0025(4) 0.1178(19) Uani 1 1 d U . .
O3 O -0.4480(3) 0.2588(2) -0.1990(3) 0.0773(12) Uani 1 1 d U . .
C3 C -0.2123(6) 0.1887(4) -0.1581(5) 0.096(2) Uani 1 1 d U . .
H3A H -0.1419 0.1874 -0.1528 0.144 Uiso 1 1 d R . .
H3B H -0.2304 0.1528 -0.1728 0.144 Uiso 1 1 d R . .
H3C H -0.2459 0.1775 -0.1125 0.144 Uiso 1 1 d R . .

loop_
_atom_site_aniso_label
_atom_site_aniso_U_11
_atom_site_aniso_U_22
_atom_site_aniso_U_33
_atom_site_aniso_U_23
_atom_site_aniso_U_13
_atom_site_aniso_U_12
O1A 0.0346(14) 0.0344(14) 0.0305(14) -0.0160(12) 0.0019(11) 0.0009(12)
O2A 0.0252(13) 0.0376(14) 0.0302(13) -0.0189(12) 0.0037(10) -0.0009(11)
O3A 0.0310(13) 0.0234(12) 0.0201(12) -0.0077(10) -0.0021(10) -0.0017(10)
O4A 0.0249(12) 0.0297(13) 0.0221(12) -0.0089(10) 0.0010(10) -0.0030(10)
O5A 0.0326(13) 0.0248(12) 0.0243(13) -0.0086(10) -0.0046(10) 0.0005(11)
O6A 0.0361(14) 0.0288(13) 0.0205(12) -0.0100(10) 0.0019(10) 0.0016(11)
O1B 0.0355(15) 0.0483(17) 0.0258(14) -0.0158(13) -0.0005(11) 0.0136(13)
O2B 0.0291(14) 0.0560(18) 0.0380(15) -0.0274(14) -0.0028(12) 0.0115(13)
O3B 0.0362(15) 0.0338(14) 0.0396(15) -0.0223(13) -0.0100(12) 0.0075(12)
O4B 0.0237(12) 0.0325(14) 0.0368(14) -0.0192(12) -0.0019(11) 0.0050(11)
O5B 0.0372(14) 0.0268(13) 0.0257(13) -0.0098(11) -0.0039(11) -0.0013(11)
O6B 0.0380(14) 0.0264(13) 0.0184(12) -0.0075(10) 0.0009(10) 0.0078(11)
C1A 0.040(2) 0.0208(17) 0.0268(19) -0.0112(15) -0.0013(16) 0.0038(15)
C1B 0.038(2) 0.0250(18) 0.0182(17) -0.0033(14) -0.0003(15) 0.0100(16)
C2A 0.036(2) 0.0232(18) 0.033(2) -0.0145(16) 0.0011(16) 0.0028(15)
C2B 0.036(2) 0.034(2) 0.0204(17) -0.0089(15) -0.0027(15) 0.0157(17)
C3A 0.039(2) 0.0240(18) 0.0278(19) -0.0139(15) -0.0029(16) 0.0039(16)
C3B 0.038(2) 0.040(2) 0.0217(18) -0.0121(16) -0.0059(15) 0.0128(17)
C4A 0.040(2) 0.0260(18) 0.0240(18) -0.0137(15) -0.0031(15) 0.0046(16)
C4B 0.042(2) 0.040(2) 0.0216(18) -0.0138(16) -0.0024(16) 0.0129(18)
C5A 0.038(2) 0.0270(18) 0.0305(19) -0.0162(16) -0.0006(16) 0.0075(16)
C5B 0.037(2) 0.034(2) 0.0230(18) -0.0078(16) -0.0004(15) 0.0133(17)
C6A 0.040(2) 0.0254(18) 0.0263(18) -0.0111(15) -0.0049(16) 0.0080(16)
C6B 0.037(2) 0.0283(19) 0.0212(17) -0.0051(15) -0.0023(15) 0.0082(16)
C7A 0.037(2) 0.039(2) 0.030(2) -0.0173(17) -0.0026(16) 0.0127(17)
C7B 0.038(2) 0.045(2) 0.031(2) -0.0162(18) -0.0027(17) 0.0145(19)
C8A 0.047(3) 0.053(3) 0.039(2) -0.029(2) -0.0020(19) 0.018(2)
C8B 0.035(2) 0.072(3) 0.042(2) -0.028(2) 0.0004(19) 0.007(2)
C9A 0.037(2) 0.048(3) 0.036(2) -0.017(2) 0.0032(18) 0.0058(19)
C9B 0.047(3) 0.052(3) 0.049(3) -0.023(2) 0.004(2) 0.017(2)
C10A 0.043(2) 0.059(3) 0.037(2) -0.025(2) -0.0089(19) 0.022(2)
C10B 0.040(2) 0.060(3) 0.033(2) -0.020(2) 0.0039(18) 0.009(2)
C11A 0.036(2) 0.0283(19) 0.0281(19) -0.0160(16) -0.0033(15) 0.0017(16)
C11B 0.036(2) 0.055(3) 0.028(2) -0.0207(19) -0.0059(16) 0.0130(19)
C12A 0.0276(18) 0.0285(18) 0.0213(17) -0.0116(15) -0.0041(14) 0.0029(15)
C12B 0.033(2) 0.051(2) 0.032(2) -0.0264(19) -0.0053(16) 0.0083(18)
C13A 0.0257(17) 0.0298(18) 0.0211(17) -0.0119(15) -0.0004(14) 0.0004(15)
C13B 0.0277(19) 0.049(2) 0.034(2) -0.0288(19) -0.0025(16) 0.0053(17)
C14A 0.0277(18) 0.0260(18) 0.0198(16) -0.0088(14) -0.0038(14) 0.0033(14)
C14B 0.031(2) 0.043(2) 0.040(2) -0.0285(19) -0.0068(17) 0.0042(17)
C15A 0.0284(18) 0.0292(18) 0.0208(17) -0.0110(15) -0.0048(14) 0.0070(15)
C15B 0.034(2) 0.045(2) 0.037(2) -0.0264(19) -0.0047(17) 0.0027(18)
C16A 0.0231(17) 0.035(2) 0.0230(17) -0.0115(15) -0.0032(14) 0.0035(15)
C16B 0.029(2) 0.055(3) 0.040(2) -0.033(2) -0.0050(17) 0.0066(18)
C17A 0.0294(19) 0.0314(19) 0.0230(17) -0.0106(15) -0.0021(14) -0.0022(15)
C17B 0.032(2) 0.050(2) 0.036(2) -0.026(2) -0.0089(17) 0.0103(18)
C18A 0.0223(18) 0.049(2) 0.040(2) -0.0209(19) 0.0017(16) -0.0007(17)
C18B 0.029(2) 0.052(3) 0.046(2) -0.028(2) -0.0002(18) 0.0077(19)
C19A 0.041(3) 0.065(3) 0.049(3) -0.014(2) 0.014(2) -0.003(2)
C19B 0.031(6) 0.059(7) 0.051(7) -0.019(6) 0.006(5) 0.004(5)
C20B 0.039(4) 0.058(5) 0.050(5) -0.024(4) 0.000(4) 0.011(4)
C21B 0.053(5) 0.057(5) 0.062(5) -0.033(4) 0.008(4) 0.003(4)
C19C 0.037(4) 0.070(6) 0.094(8) -0.047(6) 0.006(5) 0.002(4)
C20C 0.032(4) 0.069(6) 0.056(5) -0.027(4) -0.001(4) 0.011(4)
C21C 0.042(5) 0.106(8) 0.057(6) -0.054(6) -0.001(4) 0.022(5)
C20A 0.035(2) 0.065(3) 0.078(4) -0.032(3) 0.015(2) 0.008(2)
C21A 0.025(2) 0.132(6) 0.078(4) -0.071(4) -0.005(2) 0.001(3)
C22A 0.0331(19) 0.0269(18) 0.0190(17) -0.0079(14) -0.0038(14) 0.0013(15)
C22B 0.033(2) 0.041(2) 0.043(2) -0.0276(19) -0.0059(17) 0.0036(17)
C23A 0.0299(18) 0.0226(17) 0.0210(17) -0.0069(14) 0.0027(14) -0.0020(14)
C23B 0.035(2) 0.0284(19) 0.044(2) -0.0179(18) -0.0079(17) 0.0047(16)
C24A 0.0260(17) 0.0198(16) 0.0227(17) -0.0084(14) 0.0018(14) 0.0014(14)
C24B 0.0306(19) 0.0250(18) 0.0321(19) -0.0118(16) -0.0017(15) 0.0017(15)
C25A 0.0232(17) 0.0200(16) 0.0246(17) -0.0081(14) 0.0029(14) -0.0005(14)
C25B 0.0231(17) 0.0222(17) 0.0259(18) -0.0060(14) 0.0020(14) 0.0025(14)
C26A 0.0258(17) 0.0229(17) 0.0223(17) -0.0089(14) 0.0033(14) -0.0004(14)
C26B 0.0310(18) 0.0203(16) 0.0187(16) -0.0027(13) 0.0041(14) -0.0015(14)
C27A 0.0290(18) 0.0277(18) 0.0257(18) -0.0128(15) -0.0017(14) 0.0011(15)
C27B 0.0289(18) 0.0253(18) 0.0225(17) -0.0059(14) -0.0004(14) 0.0005(15)
C28A 0.0255(18) 0.0277(18) 0.0282(18) -0.0113(15) 0.0019(14) -0.0021(15)
C28B 0.0296(19) 0.031(2) 0.034(2) -0.0121(17) -0.0009(16) 0.0028(16)
C29A 0.0290(18) 0.0252(18) 0.0250(18) -0.0088(15) 0.0043(14) -0.0025(15)
C29B 0.032(2) 0.031(2) 0.039(2) -0.0191(17) -0.0008(16) 0.0071(16)
C30A 0.030(2) 0.036(2) 0.033(2) -0.0131(17) 0.0028(16) -0.0063(17)
C30B 0.032(2) 0.047(3) 0.062(3) -0.031(2) -0.010(2) 0.0111(19)
C31A 0.026(2) 0.043(2) 0.058(3) -0.017(2) 0.0012(19) -0.0035(18)
C31B 0.059(5) 0.069(5) 0.054(5) -0.025(4) -0.010(4) 0.018(4)
C32B 0.043(4) 0.054(4) 0.066(5) -0.023(4) 0.002(4) 0.005(3)
C33B 0.043(6) 0.048(6) 0.073(8) -0.034(6) -0.024(6) 0.028(5)
C31C 0.036(5) 0.069(8) 0.115(11) -0.055(8) -0.037(6) 0.024(5)
C32C 0.053(5) 0.074(5) 0.066(5) -0.028(4) 0.006(4) 0.010(4)
C33C 0.058(5) 0.057(5) 0.072(5) -0.026(4) -0.012(4) 0.007(4)
C32A 0.043(2) 0.067(3) 0.045(3) -0.026(2) 0.006(2) -0.028(2)
C33A 0.034(2) 0.034(2) 0.042(2) -0.0136(19) 0.0035(18) -0.0093(18)
C34A 0.0285(18) 0.0270(18) 0.0203(17) -0.0105(14) 0.0028(14) -0.0020(15)
C34B 0.0329(19) 0.0261(18) 0.0217(17) -0.0077(15) 0.0019(14) 0.0027(15)
C35A 0.0262(18) 0.0299(19) 0.0184(16) -0.0086(14) 0.0048(13) -0.0004(15)
C35B 0.0299(18) 0.0250(18) 0.0203(16) -0.0102(14) 0.0029(14) 0.0031(15)
C36A 0.0240(17) 0.0284(18) 0.0161(16) -0.0049(14) 0.0049(13) -0.0002(14)
C36B 0.0264(17) 0.0292(18) 0.0222(17) -0.0143(15) 0.0016(14) 0.0024(15)
C37A 0.0274(18) 0.0297(19) 0.0185(16) -0.0068(14) 0.0061(14) 0.0000(15)
C37B 0.0289(18) 0.0273(18) 0.0212(17) -0.0101(15) 0.0057(14) 0.0028(15)
C38A 0.0291(19) 0.034(2) 0.0207(17) -0.0055(15) 0.0040(14) 0.0049(16)
C38B 0.0317(19) 0.0243(18) 0.0299(19) -0.0125(15) 0.0043(15) -0.0001(15)
C39A 0.0256(18) 0.042(2) 0.0211(17) -0.0085(16) 0.0019(14) 0.0005(16)
C39B 0.0271(18) 0.0300(19) 0.0328(19) -0.0181(16) -0.0001(15) 0.0032(15)
C40A 0.0290(19) 0.037(2) 0.0217(17) -0.0121(16) 0.0045(14) -0.0058(16)
C40B 0.0325(19) 0.0300(19) 0.0243(18) -0.0114(15) -0.0010(15) 0.0072(16)
C41A 0.032(2) 0.048(2) 0.034(2) -0.0137(19) -0.0073(17) 0.0043(19)
C41B 0.031(2) 0.036(2) 0.048(2) -0.0228(19) -0.0071(18) 0.0035(17)
C42A 0.047(5) 0.076(7) 0.036(4) -0.013(4) -0.016(3) 0.006(4)
C43A 0.055(5) 0.066(6) 0.075(6) -0.032(5) -0.039(5) 0.008(4)
C44A 0.034(4) 0.099(8) 0.058(5) -0.039(5) -0.009(4) 0.021(4)
C42C 0.045(7) 0.068(9) 0.034(6) -0.028(6) -0.016(5) 0.001(6)
C43C 0.046(5) 0.065(6) 0.059(6) -0.021(4) -0.009(4) -0.003(4)
C44C 0.046(5) 0.055(5) 0.052(5) -0.020(4) -0.016(4) 0.007(4)
C42B 0.078(3) 0.064(3) 0.102(4) -0.031(3) -0.042(3) 0.000(3)
C43B 0.053(3) 0.070(4) 0.092(4) -0.054(3) -0.019(3) 0.007(3)
C44B 0.068(3) 0.111(4) 0.087(4) -0.050(3) 0.002(3) -0.020(3)
C45A 0.034(2) 0.0274(18) 0.0198(17) -0.0060(14) 0.0026(15) 0.0040(16)
C45B 0.038(2) 0.0247(18) 0.0226(17) -0.0118(15) 0.0013(15) 0.0046(15)
C46A 0.039(2) 0.0263(18) 0.0254(18) -0.0093(15) -0.0013(16) 0.0047(16)
C46B 0.045(2) 0.0274(19) 0.0211(18) -0.0057(15) 0.0004(16) 0.0077(17)
C47A 0.041(2) 0.040(2) 0.032(2) -0.0196(18) -0.0023(17) 0.0091(18)
C47B 0.038(2) 0.057(3) 0.026(2) -0.0192(19) 0.0070(17) 0.004(2)
C48A 0.0216(18) 0.041(2) 0.053(3) -0.029(2) -0.0016(17) 0.0005(16)
C48B 0.027(2) 0.057(3) 0.039(2) -0.016(2) -0.0045(17) 0.0056(19)
Cl1 0.1367(15) 0.0624(9) 0.0635(9) -0.0423(7) 0.0387(9) -0.0318(9)
Cl2 0.0557(8) 0.0888(11) 0.0495(7) -0.0217(7) -0.0044(6) -0.0095(7)
Cl3 0.0468(7) 0.0480(7) 0.0784(9) -0.0215(6) 0.0040(6) 0.0024(5)
Cl4 0.0599(8) 0.0769(10) 0.1311(15) -0.0649(11) -0.0328(9) 0.0101(7)
Cl5 0.1265(14) 0.0520(8) 0.0425(7) -0.0152(6) 0.0075(8) 0.0133(8)
Cl6 0.0452(6) 0.0505(7) 0.0513(7) -0.0110(5) -0.0063(5) -0.0050(5)
C1 0.041(2) 0.044(2) 0.045(3) -0.016(2) 0.016(2) -0.004(2)
C2 0.035(2) 0.040(2) 0.074(3) -0.025(2) 0.015(2) 0.0025(19)
O1 0.079(2) 0.061(2) 0.099(2) -0.0380(18) -0.0024(19) -0.0079(17)
O2 0.118(3) 0.122(3) 0.114(3) -0.058(2) -0.002(2) 0.020(2)
O3 0.062(2) 0.060(2) 0.086(2) -0.0156(17) -0.0028(18) 0.0205(17)
C3 0.089(3) 0.073(3) 0.111(3) -0.033(2) 0.008(3) 0.023(2)

loop_
_atom_type_symbol
_atom_type_description
_atom_type_scat_dispersion_real
_atom_type_scat_dispersion_imag
_atom_type_scat_source
C C 0.0033 0.0016 'International Tables Vol C Tables 4.2.6.8 and 6.1.1.4'
H H 0.0000 0.0000 'International Tables Vol C Tables 4.2.6.8 and 6.1.1.4'
O O 0.0106 0.0060 'International Tables Vol C Tables 4.2.6.8 and 6.1.1.4'
Cl Cl 0.1484 0.1585 'International Tables Vol C Tables 4.2.6.8 and 6.1.1.4'

loop_
_geom_angle_atom_site_label_1
_geom_angle_atom_site_label_2
_geom_angle_atom_site_label_3
_geom_angle
C2A O1A C47A 114.8(3)
C13A O2A C48A 116.5(3)
C23A O3A C22A 111.9(3)
C46A O6A C45A 111.6(3)
C2B O1B C47B 115.0(3)
C13B O2B C48B 116.0(3)
C23B O3B C22B 112.0(3)
C46B O6B C45B 110.6(3)
C2A C1A C6A 119.3(3)
C2A C1A C46A 121.2(4)
C6A C1A C46A 119.5(3)
C2B C1B C6B 118.6(4)
C2B C1B C46B 121.5(3)
C6B C1B C46B 119.8(4)
O1A C2A C1A 121.0(3)
O1A C2A C3A 118.3(3)
C1A C2A C3A 120.7(4)
O1B C2B C1B 121.7(3)
O1B C2B C3B 117.0(4)
C1B C2B C3B 121.2(4)
C4A C3A C2A 118.2(4)
C4A C3A C11A 121.3(3)
C2A C3A C11A 120.6(3)
C4B C3B C2B 117.9(4)
C4B C3B C11B 120.9(4)
C2B C3B C11B 121.3(4)
C3A C4A C5A 123.2(3)
C3B C4B C5B 122.8(4)
C6A C5A C4A 116.7(4)
C6A C5A C7A 122.8(4)
C4A C5A C7A 120.4(3)
C6B C5B C4B 117.2(4)
C6B C5B C7B 122.7(4)
C4B C5B C7B 120.1(4)
C5A C6A C1A 121.9(4)
C5B C6B C1B 122.3(4)
C10A C7A C9A 108.4(4)
C10A C7A C5A 112.0(3)
C9A C7A C5A 109.0(3)
C10A C7A C8A 108.5(3)
C9A C7A C8A 109.2(4)
C5A C7A C8A 109.7(4)
C8B C7B C10B 107.7(4)
C8B C7B C5B 112.1(4)
C10B C7B C5B 110.3(3)
C8B C7B C9B 109.3(4)
C10B C7B C9B 109.0(4)
C5B C7B C9B 108.4(4)
C12A C11A C3A 113.7(3)
C3B C11B C12B 114.3(3)
C17A C12A C13A 118.2(3)
C17A C12A C11A 120.8(3)
C13A C12A C11A 120.9(3)
C13B C12B C17B 117.8(4)
C13B C12B C11B 121.4(4)
C17B C12B C11B 120.8(4)
O2A C13A C12A 118.3(3)
O2A C13A C14A 121.1(3)
C12A C13A C14A 120.4(3)
O2B C13B C12B 118.6(4)
O2B C13B C14B 120.8(4)
C12B C13B C14B 120.4(4)
C13A C14A C15A 118.9(3)
C13A C14A C22A 121.2(3)
C15A C14A C22A 119.8(3)
C15B C14B C13B 119.3(4)
C15B C14B C22B 118.7(4)
C13B C14B C22B 121.9(4)
C16A C15A C14A 122.0(3)
C14B C15B C16B 121.9(4)
C15A C16A C17A 117.3(3)
C15A C16A C18A 122.7(3)
C17A C16A C18A 120.0(3)
C17B C16B C15B 117.0(4)
C17B C16B C18B 122.1(4)
C15B C16B C18B 120.8(4)
C16A C17A C12A 123.1(4)
C16B C17B C12B 123.5(4)
C19A C18A C20A 107.9(4)
C19A C18A C16A 108.7(3)
C20A C18A C16A 112.0(4)
C19A C18A C21A 109.9(5)
C20A C18A C21A 109.1(4)
C16A C18A C21A 109.2(4)
C21B C18B C20B 111.8(8)
C19C C18B C21C 113.0(7)
C21B C18B C16B 107.8(6)
C20B C18B C16B 109.0(5)
C21C C18B C16B 108.0(4)
C21B C18B C19B 107.7(8)
C20B C18B C19B 106.9(7)
C16B C18B C19B 113.8(5)
C19C C18B C20C 106.8(6)
C21C C18B C20C 106.5(6)
C16B C18B C20C 112.4(4)
O3A C22A C14A 107.5(3)
O3B C22B C14B 108.7(3)
O3A C23A C24A 111.2(3)
O3B C23B C24B 108.6(3)
C29A C24A C25A 118.5(3)
C29A C24A C23A 118.5(3)
C25A C24A C23A 122.8(3)
C29B C24B C25B 118.7(4)
C29B C24B C23B 119.7(3)
C25B C24B C23B 121.5(3)
C26A C25A O4A 117.8(3)
C26A C25A C24A 120.8(3)
O4A C25A C24A 121.4(3)
O4B C25B C26B 118.3(3)
O4B C25B C24B 121.0(3)
C26B C25B C24B 120.8(3)
C25A C26A C27A 118.8(3)
C25A C26A C34A 121.1(3)
C27A C26A C34A 120.1(3)
C25B C26B C27B 118.4(3)
C25B C26B C34B 121.1(3)
C27B C26B C34B 120.4(3)
C26A C27A C28A 122.6(3)
C28B C27B C26B 122.3(4)
C27A C28A C29A 116.8(3)
C27A C28A C30A 122.3(3)
C29A C28A C30A 120.9(3)
C29B C28B C27B 117.4(4)
C29B C28B C30B 120.8(4)
C27B C28B C30B 121.8(4)
C24A C29A C28A 122.5(3)
C28B C29B C24B 122.4(4)
C32A C30A C31A 108.9(4)
C32A C30A C33A 108.6(4)
C31A C30A C33A 108.5(3)
C32A C30A C28A 111.0(3)
C31A C30A C28A 109.2(3)
C33A C30A C28A 110.5(3)
C33C C30B C31C 112.3(9)
C32B C30B C28B 114.0(6)
C33C C30B C28B 112.7(6)
C31C C30B C28B 112.2(5)
C32B C30B C33B 111.1(7)
C28B C30B C33B 112.3(5)
C32B C30B C31B 110.9(8)
C28B C30B C31B 107.2(5)
C33B C30B C31B 100.6(7)
C33C C30B C32C 110.6(9)
C31C C30B C32C 104.0(8)
C28B C30B C32C 104.3(5)
C35A C34A C26A 113.1(3)
C35B C34B C26B 114.5(3)
C40A C35A C36A 118.4(3)
C40A C35A C34A 119.8(3)
C36A C35A C34A 121.8(3)
C40B C35B C36B 118.7(3)
C40B C35B C34B 119.5(3)
C36B C35B C34B 121.8(3)
O5A C36A C35A 123.5(3)
O5A C36A C37A 116.1(3)
C35A C36A C37A 120.4(3)
O5B C36B C35B 123.2(3)
O5B C36B C37B 117.0(3)
C35B C36B C37B 119.8(3)
C38A C37A C36A 119.0(4)
C38A C37A C45A 121.0(3)
C36A C37A C45A 120.0(3)
C38B C37B C36B 119.4(3)
C38B C37B C45B 121.0(3)
C36B C37B C45B 119.5(3)
C39A C38A C37A 122.4(4)
C37B C38B C39B 122.6(3)
C38A C39A C40A 116.8(3)
C38A C39A C41A 121.4(4)
C40A C39A C41A 121.8(4)
C40B C39B C38B 116.2(3)
C40B C39B C41B 123.0(3)
C38B C39B C41B 120.8(3)
C35A C40A C39A 123.0(4)
C35B C40B C39B 123.2(3)
C43C C41A C42C 117.8(9)
C44A C41A C42A 109.3(6)
C43C C41A C39A 107.2(6)
C42C C41A C39A 107.4(5)
C44A C41A C39A 111.0(5)
C42A C41A C39A 110.7(4)
C43C C41A C44C 106.9(9)
C42C C41A C44C 108.4(8)
C39A C41A C44C 109.0(6)
C44A C41A C43A 105.2(6)
C42A C41A C43A 107.0(6)
C39A C41A C43A 113.4(4)
C42B C41B C43B 111.0(5)
C42B C41B C39B 112.7(4)
C43B C41B C39B 109.8(4)
C42B C41B C44B 107.0(5)
C43B C41B C44B 106.8(5)
C39B C41B C44B 109.3(4)
O6A C45A C37A 108.7(3)
O6B C45B C37B 108.3(3)
O6A C46A C1A 109.0(3)
O6B C46B C1B 108.6(3)
Cl1 C1 Cl3 110.7(3)
Cl1 C1 Cl2 110.0(3)
Cl3 C1 Cl2 110.1(3)
Cl6 C2 Cl5 110.1(3)
Cl6 C2 Cl4 110.6(3)
Cl5 C2 Cl4 110.3(3)

loop_
_geom_bond_atom_site_label_1
_geom_bond_atom_site_label_2
_geom_bond_distance
O1A C2A 1.386(5)
O1A C47A 1.454(5)
O1A O1 15.603(6)
O2A C13A 1.383(4)
O2A C48A 1.445(5)
O3A C23A 1.424(4)
O3A C22A 1.443(4)
O4A C25A 1.390(4)
O5A C36A 1.367(4)
O6A C46A 1.436(5)
O6A C45A 1.436(4)
O1B C2B 1.389(5)
O1B C47B 1.435(5)
O1B O2 3.027(7)
O2B C13B 1.379(5)
O2B C48B 1.444(5)
O3B C23B 1.434(5)
O3B C22B 1.438(5)
O4B C25B 1.383(4)
O5B C36B 1.363(4)
O6B C46B 1.435(4)
O6B C45B 1.435(4)
C1A C2A 1.391(6)
C1A C6A 1.398(6)
C1A C46A 1.500(5)
C1B C2B 1.390(6)
C1B C6B 1.403(5)
C1B C46B 1.504(5)
C2A C3A 1.403(5)
C2B C3B 1.415(6)
C3A C4A 1.388(5)
C3A C11A 1.524(5)
C3B C4B 1.391(6)
C3B C11B 1.512(6)
C4A C5A 1.400(6)
C4B C5B 1.404(6)
C5A C6A 1.397(5)
C5A C7A 1.536(5)
C5B C6B 1.393(6)
C5B C7B 1.537(5)
C7A C10A 1.529(6)
C7A C9A 1.533(6)
C7A C8A 1.541(6)
C7B C8B 1.527(7)
C7B C10B 1.534(6)
C7B C9B 1.541(6)
C11A C12A 1.518(5)
C11B C12B 1.513(6)
C12A C17A 1.391(5)
C12A C13A 1.399(5)
C12B C13B 1.400(6)
C12B C17B 1.403(6)
C13A C14A 1.399(5)
C13B C14B 1.402(6)
C14A C15A 1.400(5)
C14A C22A 1.497(5)
C14B C15B 1.392(6)
C14B C22B 1.499(6)
C15A C16A 1.385(5)
C15B C16B 1.401(6)
C16A C17A 1.390(5)
C16A C18A 1.535(5)
C16B C17B 1.381(6)
C16B C18B 1.540(5)
C18A C19A 1.532(7)
C18A C20A 1.533(7)
C18A C21A 1.537(6)
C18B C21B 1.493(13)
C18B C19C 1.506(11)
C18B C20B 1.517(13)
C18B C21C 1.529(9)
C18B C19B 1.557(13)
C18B C20C 1.567(10)
C23A C24A 1.510(5)
C23B C24B 1.507(6)
C24A C29A 1.391(5)
C24A C25A 1.398(5)
C24B C29B 1.386(5)
C24B C25B 1.407(5)
C25A C26A 1.385(5)
C25B C26B 1.383(5)
C26A C27A 1.390(5)
C26A C34A 1.524(5)
C26B C27B 1.400(5)
C26B C34B 1.527(5)
C27A C28A 1.394(5)
C27B C28B 1.396(6)
C28A C29A 1.394(5)
C28A C30A 1.545(5)
C28B C29B 1.384(6)
C28B C30B 1.536(6)
C30A C32A 1.532(6)
C30A C31A 1.534(6)
C30A C33A 1.541(6)
C30B C32B 1.412(12)
C30B C33C 1.428(13)
C30B C31C 1.518(12)
C30B C33B 1.567(11)
C30B C31B 1.632(12)
C30B C32C 1.663(13)
C34A C35A 1.520(5)
C34B C35B 1.522(5)
C35A C40A 1.395(5)
C35A C36A 1.398(5)
C35B C40B 1.395(5)
C35B C36B 1.397(5)
C36A C37A 1.401(5)
C36B C37B 1.403(5)
C37A C38A 1.398(5)
C37A C45A 1.498(5)
C37B C38B 1.387(5)
C37B C45B 1.507(5)
C38A C39A 1.390(6)
C38B C39B 1.398(5)
C39A C40A 1.399(6)
C39A C41A 1.543(5)
C39B C40B 1.395(5)
C39B C41B 1.540(5)
C41A C43C 1.479(15)
C41A C42C 1.490(13)
C41A C44A 1.527(9)
C41A C42A 1.531(9)
C41A C44C 1.573(14)
C41A C43A 1.575(10)
C41B C42B 1.495(8)
C41B C43B 1.509(7)
C41B C44B 1.549(8)
Cl1 C1 1.740(5)
Cl2 C1 1.759(5)
Cl3 C1 1.748(5)
Cl4 C2 1.763(6)
Cl5 C2 1.746(6)
Cl6 C2 1.745(5)
O1 C3 1.554(9)
O1 O3 2.778(6)

loop_
_geom_hbond_atom_site_label_D
_geom_hbond_atom_site_label_H
_geom_hbond_atom_site_label_A
_geom_hbond_distance_DH
_geom_hbond_distance_HA
_geom_hbond_distance_DA
_geom_hbond_angle_DHA
O4A H4A O3A 0.88 1.82 2.599(3) 146.4
O5A H5A O4A 0.80 1.97 2.754(3) 166.3
O4B H4B O3B 0.88 1.82 2.627(4) 152.2
O5B H5B O4B 0.85 1.96 2.794(4) 167.8
